data_7222301
loop_
_publ_author_name
'liu, jianqiang'
'Wang, Jiaping'
'Jin, Juncheng'
'Li, Fumei'
'Li, Baohong'
'Jin, Jie'
'Wang, Chun-Feng'
'Zeng, Yong-Ping'
'Wang, Yu-Kun'

_publ_section_title
;
 A combined experimental and theoretical insight into the drug delivery of
 nanoporous metal-organic frameworks
;
_journal_name_full 'RSC Adv.'
_journal_paper_doi 10.1039/C5RA12543J
_journal_year 2015
_chemical_formula_moiety 'C21 H13 N O14 Zn3 2-, 2(C2 H8 N 1+), 4(H2 O)'
_chemical_formula_sum 'C25 H37 N3 O18 Zn3'
_chemical_formula_weight 863.68
_chemical_name_systematic
;
 ?
;
_space_group_crystal_system tetragonal
_space_group_IT_number 108
_space_group_name_Hall 'I 4 -2c'
_space_group_name_H-M_alt 'I 4 c m'
_symmetry_space_group_name_Hall 'I 4 -2c'
_symmetry_space_group_name_H-M 'I 4 c m'
_atom_sites_solution_hydrogens geom
_audit_creation_method SHELXL-2013
_audit_update_record
;
2015-09-21 deposited with the CCDC.
2015-09-25 downloaded from the CCDC.
;
_cell_angle_alpha 90
_cell_angle_beta 90
_cell_angle_gamma 90
_cell_formula_units_Z 8
_cell_length_a 20.5138(10)
_cell_length_b 20.5138
_cell_length_c 17.8100(8)
_cell_measurement_reflns_used 9053
_cell_measurement_temperature 293(2)
_cell_measurement_theta_max 27.9244
_cell_measurement_theta_min 2.4973
_cell_volume 7494.7(5)
_computing_structure_refinement 'SHELXL-2013 (Sheldrick, 2013)'
_diffrn_ambient_temperature 293(2)
_diffrn_measured_fraction_theta_full 0.993
_diffrn_measured_fraction_theta_max 0.995
_diffrn_measurement_device_type 'Bruker SMART APEX diffractometer'
_diffrn_measurement_method '\w scans'
_diffrn_radiation_monochromator graphite
_diffrn_radiation_source 'fine-focus sealed tube'
_diffrn_radiation_type MoK\a
_diffrn_radiation_wavelength 0.71073
_diffrn_reflns_av_R_equivalents 0.0338
_diffrn_reflns_av_unetI/netI 0.0299
_diffrn_reflns_laue_measured_fraction_full 0.993
_diffrn_reflns_laue_measured_fraction_max 0.995
_diffrn_reflns_limit_h_max 14
_diffrn_reflns_limit_h_min -26
_diffrn_reflns_limit_k_max 26
_diffrn_reflns_limit_k_min -25
_diffrn_reflns_limit_l_max 22
_diffrn_reflns_limit_l_min -23
_diffrn_reflns_number 21512
_diffrn_reflns_point_group_measured_fraction_full 0.991
_diffrn_reflns_point_group_measured_fraction_max 0.986
_diffrn_reflns_theta_full 25.242
_diffrn_reflns_theta_max 27.497
_diffrn_reflns_theta_min 2.287
_diffrn_standards_decay_% 0
_diffrn_standards_interval_count 0
_diffrn_standards_interval_time 0
_diffrn_standards_number 0
_exptl_absorpt_coefficient_mu 1.978
_exptl_absorpt_correction_T_max 1.000000
_exptl_absorpt_correction_T_min 0.750127
_exptl_absorpt_correction_type multi-scan
_exptl_absorpt_process_details SADABS
_exptl_crystal_colour colorless
_exptl_crystal_density_diffrn 1.531
_exptl_crystal_description prism
_exptl_crystal_F_000 3536
_exptl_crystal_size_max 0.20
_exptl_crystal_size_mid 0.15
_exptl_crystal_size_min 0.10
_refine_diff_density_max 0.430
_refine_diff_density_min -0.283
_refine_diff_density_rms 0.068
_refine_ls_abs_structure_details
;
 Flack x determined using 1860 quotients [(I+)-(I-)]/[(I+)+(I-)]
 (Parsons and Flack (2004), Acta Cryst. A60, s61).
;
_refine_ls_abs_structure_Flack -0.006(9)
_refine_ls_extinction_method none
_refine_ls_goodness_of_fit_ref 1.092
_refine_ls_hydrogen_treatment constr
_refine_ls_matrix_type full
_refine_ls_number_parameters 215
_refine_ls_number_reflns 4425
_refine_ls_number_restraints 37
_refine_ls_restrained_S_all 1.104
_refine_ls_R_factor_all 0.0357
_refine_ls_R_factor_gt 0.0319
_refine_ls_shift/su_max 0.001
_refine_ls_shift/su_mean 0.001
_refine_ls_structure_factor_coef Fsqd
_refine_ls_weighting_details
;
 w=1/[\s^2^(Fo^2^)+(0.0634P)^2^+0.6713P]
 where P=(Fo^2^+2Fc^2^)/3
;
_refine_ls_weighting_scheme calc
_refine_ls_wR_factor_gt 0.0900
_refine_ls_wR_factor_ref 0.0924
_reflns_Friedel_coverage 0.916
_reflns_friedel_fraction_full 0.988
_reflns_friedel_fraction_max 0.976
_reflns_number_gt 4070
_reflns_number_total 4425
_reflns_threshold_expression 'I > 2\s(I)'
_cod_data_source_file c5ra12543j2.cif
_cod_data_source_block zn_sq
_cod_original_cell_volume 7494.7(8)
_cod_database_code 7222301
_shelxl_version_number 2013-2

loop_
_space_group_symop_operation_xyz
'x, y, z'
'-x, -y, z'
'-y, x, z'
'y, -x, z'
'-x, y, z+1/2'
'x, -y, z+1/2'
'y, x, z+1/2'
'-y, -x, z+1/2'
'x+1/2, y+1/2, z+1/2'
'-x+1/2, -y+1/2, z+1/2'
'-y+1/2, x+1/2, z+1/2'
'y+1/2, -x+1/2, z+1/2'
'-x+1/2, y+1/2, z+1'
'x+1/2, -y+1/2, z+1'
'y+1/2, x+1/2, z+1'
'-y+1/2, -x+1/2, z+1'

loop_
_atom_site_label
_atom_site_type_symbol
_atom_site_fract_x
_atom_site_fract_y
_atom_site_fract_z
_atom_site_U_iso_or_equiv
_atom_site_adp_type
_atom_site_occupancy
_atom_site_site_symmetry_order
_atom_site_calc_flag
_atom_site_refinement_flags_posn
_atom_site_refinement_flags_adp
_atom_site_refinement_flags_occupancy
_atom_site_disorder_assembly
_atom_site_disorder_group
Zn1 Zn 0.25748(2) 0.11945(2) 0.33239(3) 0.02811(16) Uani 0.870(2) 1 d . . P A 1
Zn1' Zn 0.34320(19) 0.08059(18) 0.30964(18) 0.0324(13) Uani 0.130(2) 1 d . U P A 2
Zn2 Zn 0.34369(2) 0.15631(2) 0.47802(3) 0.02487(16) Uani 1 2 d S T P A .
O1 O 0.2352(2) 0.1295(2) 0.2269(2) 0.0564(11) Uani 1 1 d . . . . .
O2 O 0.3129(3) 0.0562(2) 0.2142(2) 0.0767(15) Uani 1 1 d . . . . .
O3 O 0.33707(15) -0.05489(14) -0.0308(2) 0.0397(7) Uani 1 1 d . . . . .
O4 O 0.2574(2) -0.03470(17) -0.1157(2) 0.0548(9) Uani 1 1 d . . . . .
O5 O 0.17330(19) 0.19184(17) -0.11562(17) 0.0513(9) Uani 1 1 d . . . . .
O6 O 0.1603(2) 0.24205(16) -0.00609(19) 0.0507(9) Uani 1 1 d . . . . .
O7 O 0.3587(2) 0.1413(2) 0.5910(3) 0.0525(12) Uani 1 2 d DS T P . .
O8 O 0.33956(14) 0.16044(14) 0.3601(2) 0.0302(9) Uani 1 2 d S T P . .
O1W O 0.4303(4) 0.0697(4) 0.2938(8) 0.157(5) Uani 1 2 d S T P A 2
H1W1 H 0.4412 0.0588 0.2501 0.235 Uiso 1 2 calc R U P A 2
H1W2 H 0.4507 0.0493 0.3272 0.235 Uiso 1 2 calc R U P A 2
N1 N 0.3341(8) 0.1498(8) 0.7122(5) 0.081(5) Uani 0.5 1 d D U P B -1
C1 C 0.2713(3) 0.0931(3) 0.1873(3) 0.0459(11) Uani 1 1 d . . . . .
C2 C 0.2607(2) 0.0932(2) 0.1040(2) 0.0393(10) Uani 1 1 d . . . . .
C3 C 0.2836(2) 0.04054(19) 0.0621(2) 0.0346(9) Uani 1 1 d . . . . .
H3 H 0.3074 0.0077 0.0854 0.041 Uiso 1 1 calc R U . . .
C4 C 0.2709(2) 0.03711(19) -0.0148(2) 0.0359(8) Uani 1 1 d . . . . .
C5 C 0.2374(2) 0.0875(2) -0.0487(2) 0.0379(10) Uani 1 1 d . . . . .
H5 H 0.2289 0.0855 -0.0999 0.046 Uiso 1 1 calc R U . . .
C6 C 0.2160(2) 0.1412(2) -0.0079(2) 0.0374(9) Uani 1 1 d . . . . .
C7 C 0.2267(2) 0.1434(2) 0.0692(2) 0.0379(9) Uani 1 1 d . . . . .
H7 H 0.2113 0.1783 0.0974 0.045 Uiso 1 1 calc R U . . .
C8 C 0.2914(3) -0.0219(2) -0.0576(2) 0.0426(11) Uani 1 1 d . . . . .
C9 C 0.1811(2) 0.1965(2) -0.0455(2) 0.0384(9) Uani 1 1 d . . . . .
C10 C 0.3237(6) 0.1601(7) 0.6397(5) 0.063(5) Uani 0.5 1 d D U P B -1
H10 H 0.2867 0.1835 0.6260 0.076 Uiso 0.5 1 calc R U P B -1
C11 C 0.391(2) 0.114(3) 0.7390(10) 0.150(8) Uani 0.5 1 d D U P B -1
H11A H 0.4038 0.1303 0.7871 0.224 Uiso 0.5 1 calc R U P B -1
H11B H 0.4261 0.1187 0.7040 0.224 Uiso 0.5 1 calc R U P B -1
H11C H 0.3799 0.0684 0.7435 0.224 Uiso 0.5 1 calc R U P B -1
C12 C 0.2881(11) 0.1750(11) 0.7667(10) 0.155(12) Uani 0.5 1 d D U P B -1
H12A H 0.2923 0.1513 0.8129 0.232 Uiso 0.5 1 calc R U P B -1
H12B H 0.2445 0.1701 0.7477 0.232 Uiso 0.5 1 calc R U P B -1
H12C H 0.2968 0.2203 0.7755 0.232 Uiso 0.5 1 calc R U P B -1

loop_
_atom_site_aniso_label
_atom_site_aniso_U_11
_atom_site_aniso_U_22
_atom_site_aniso_U_33
_atom_site_aniso_U_23
_atom_site_aniso_U_13
_atom_site_aniso_U_12
Zn1 0.0331(3) 0.0365(3) 0.0147(2) 0.0013(2) -0.0022(2) 0.00487(17)
Zn1' 0.047(2) 0.034(2) 0.0163(17) -0.0010(12) -0.0012(12) -0.0016(15)
Zn2 0.0292(2) 0.0292(2) 0.0163(3) 0.00153(16) -0.00153(16) 0.0030(2)
O1 0.084(3) 0.066(2) 0.0200(17) -0.0077(14) -0.0113(17) 0.019(2)
O2 0.120(4) 0.075(3) 0.0355(19) -0.0014(19) -0.031(2) 0.042(3)
O3 0.0492(17) 0.0303(14) 0.0398(17) -0.0081(13) -0.0042(14) 0.0095(12)
O4 0.086(3) 0.0450(19) 0.0335(15) -0.0109(15) -0.0152(17) 0.0175(16)
O5 0.085(2) 0.048(2) 0.0211(13) 0.0058(13) -0.0014(15) 0.0306(17)
O6 0.089(3) 0.0310(15) 0.0318(19) 0.0030(12) -0.0020(16) 0.0180(15)
O7 0.068(2) 0.068(2) 0.022(2) 0.0033(16) -0.0033(16) 0.005(3)
O8 0.0366(14) 0.0366(14) 0.0175(19) 0.0004(11) -0.0004(11) -0.0030(16)
O1W 0.147(7) 0.147(7) 0.175(11) -0.039(5) 0.039(5) 0.038(8)
N1 0.084(9) 0.115(12) 0.045(5) 0.009(5) 0.007(5) 0.002(8)
C1 0.067(3) 0.050(3) 0.021(2) -0.0069(19) -0.011(2) 0.006(2)
C2 0.058(3) 0.042(2) 0.018(2) -0.0029(17) -0.0073(17) 0.014(2)
C3 0.052(2) 0.0297(19) 0.0224(18) 0.0021(15) -0.0088(17) 0.0072(17)
C4 0.055(2) 0.0316(19) 0.0213(18) -0.0032(16) -0.0017(17) 0.0067(17)
C5 0.065(3) 0.034(2) 0.0152(17) -0.0026(15) -0.0062(17) 0.011(2)
C6 0.055(2) 0.0308(19) 0.027(2) 0.0008(15) -0.0034(17) 0.0104(17)
C7 0.061(3) 0.031(2) 0.021(2) -0.0058(15) -0.0036(18) 0.0114(19)
C8 0.076(3) 0.032(2) 0.0193(17) -0.0005(15) -0.0002(18) 0.009(2)
C9 0.058(3) 0.033(2) 0.0249(19) 0.0003(15) -0.0025(17) 0.0111(18)
C10 0.052(7) 0.081(10) 0.056(5) 0.005(5) -0.007(5) 0.000(7)
C11 0.17(2) 0.19(2) 0.093(10) 0.04(2) -0.03(2) 0.040(14)
C12 0.16(2) 0.23(3) 0.069(10) -0.036(13) 0.034(11) 0.016(18)

loop_
_atom_type_symbol
_atom_type_description
_atom_type_scat_dispersion_real
_atom_type_scat_dispersion_imag
_atom_type_scat_source
C C 0.0033 0.0016 'International Tables Vol C Tables 4.2.6.8 and 6.1.1.4'
H H 0.0000 0.0000 'International Tables Vol C Tables 4.2.6.8 and 6.1.1.4'
N N 0.0061 0.0033 'International Tables Vol C Tables 4.2.6.8 and 6.1.1.4'
O O 0.0106 0.0060 'International Tables Vol C Tables 4.2.6.8 and 6.1.1.4'
Zn Zn 0.2839 1.4301 'International Tables Vol C Tables 4.2.6.8 and 6.1.1.4'

loop_
_geom_angle_atom_site_label_1
_geom_angle_atom_site_label_2
_geom_angle_atom_site_label_3
_geom_angle
_geom_angle_site_symmetry_1
_geom_angle_site_symmetry_3
O1 Zn1 O8 113.76(18) . .
O1 Zn1 O4 123.14(16) . 6
O8 Zn1 O4 105.27(16) . 6
O1 Zn1 O5 103.53(16) . 7
O8 Zn1 O5 103.27(17) . 7
O4 Zn1 O5 105.86(18) 6 7
O1W Zn1' O8 102.8(3) . .
O1W Zn1' O2 98.7(5) . .
O8 Zn1' O2 131.0(3) . .
O1W Zn1' Zn1' 52.6(2) . 16_554
O8 Zn1' Zn1' 53.76(14) . 16_554
O2 Zn1' Zn1' 115.0(2) . 16_554
O1W Zn1' O4 139.3(5) . 6
O8 Zn1' O4 92.75(19) . 6
O2 Zn1' O4 98.8(3) . 6
Zn1' Zn1' O4 142.80(12) 16_554 6
O7 Zn2 O3 86.24(14) . 6
O7 Zn2 O3 86.24(14) . 12
O3 Zn2 O3 97.10(17) 6 12
O7 Zn2 O8 171.1(2) . .
O3 Zn2 O8 87.85(12) 6 .
O3 Zn2 O8 87.85(12) 12 .
O7 Zn2 O6 91.29(15) . 10
O3 Zn2 O6 173.17(14) 6 10
O3 Zn2 O6 89.08(15) 12 10
O8 Zn2 O6 95.32(12) . 10
O7 Zn2 O6 91.29(15) . 7
O3 Zn2 O6 89.08(15) 6 7
O3 Zn2 O6 173.17(15) 12 7
O8 Zn2 O6 95.32(12) . 7
O6 Zn2 O6 84.6(2) 10 7
C1 O1 Zn1 109.7(3) . .
C1 O2 Zn1' 114.6(4) . .
C8 O3 Zn2 128.0(3) . 11_544
C8 O4 Zn1 124.2(3) . 6_554
C8 O4 Zn1' 97.4(3) . 6_554
C9 O5 Zn1 119.0(3) . 7_554
C9 O6 Zn2 133.0(3) . 10_554
C10 O7 Zn2 125.0(6) . .
Zn1' O8 Zn1' 72.5(3) . 16_554
Zn1 O8 Zn1 133.1(2) . 16_554
Zn1' O8 Zn2 116.3(2) . .
Zn1' O8 Zn2 116.3(2) 16_554 .
Zn1 O8 Zn2 105.72(13) . .
Zn1 O8 Zn2 105.72(13) 16_554 .
Zn1' O1W Zn1' 74.7(5) . 16_554
Zn1' O1W H1W1 116.0 . .
Zn1' O1W H1W1 116.0 16_554 .
Zn1' O1W H1W2 116.0 . .
Zn1' O1W H1W2 116.0 16_554 .
H1W1 O1W H1W2 113.0 . .
C10 N1 C12 119.3(13) . .
C10 N1 C11 121.9(11) . .
C12 N1 C11 118.8(14) . .
O2 C1 O1 123.3(5) . .
O2 C1 C2 119.0(4) . .
O1 C1 C2 117.7(4) . .
C7 C2 C3 120.4(4) . .
C7 C2 C1 121.0(4) . .
C3 C2 C1 118.6(4) . .
C2 C3 C4 120.0(4) . .
C2 C3 H3 120.0 . .
C4 C3 H3 120.0 . .
C5 C4 C3 119.0(4) . .
C5 C4 C8 121.6(3) . .
C3 C4 C8 119.4(3) . .
C4 C5 C6 121.4(4) . .
C4 C5 H5 119.3 . .
C6 C5 H5 119.3 . .
C7 C6 C5 119.4(4) . .
C7 C6 C9 119.5(4) . .
C5 C6 C9 121.1(4) . .
C2 C7 C6 119.7(4) . .
C2 C7 H7 120.1 . .
C6 C7 H7 120.1 . .
O3 C8 O4 127.4(4) . .
O3 C8 C4 117.1(4) . .
O4 C8 C4 115.3(4) . .
O6 C9 O5 124.7(4) . .
O6 C9 C6 118.8(4) . .
O5 C9 C6 116.5(4) . .
O7 C10 N1 124.1(10) . .
O7 C10 H10 118.0 . .
N1 C10 H10 118.0 . .
N1 C11 H11A 109.5 . .
N1 C11 H11B 109.5 . .
H11A C11 H11B 109.5 . .
N1 C11 H11C 109.5 . .
H11A C11 H11C 109.5 . .
H11B C11 H11C 109.5 . .
N1 C12 H12A 109.5 . .
N1 C12 H12B 109.5 . .
H12A C12 H12B 109.5 . .
N1 C12 H12C 109.5 . .
H12A C12 H12C 109.5 . .
H12B C12 H12C 109.5 . .

loop_
_geom_bond_atom_site_label_1
_geom_bond_atom_site_label_2
_geom_bond_distance
_geom_bond_site_symmetry_2
Zn1 O1 1.945(4) .
Zn1 O8 1.9458(17) .
Zn1 O4 1.969(3) 6
Zn1 O5 1.972(3) 7
Zn1' O1W 1.822(9) .
Zn1' O8 1.870(5) .
Zn1' O2 1.878(5) .
Zn1' Zn1' 2.211(7) 16_554
Zn1' O4 2.399(5) 6
Zn2 O7 2.059(5) .
Zn2 O3 2.091(3) 6
Zn2 O3 2.091(3) 12
Zn2 O8 2.103(4) .
Zn2 O6 2.106(3) 10
Zn2 O6 2.106(3) 7
O1 C1 1.266(7) .
O2 C1 1.237(6) .
O3 C8 1.250(6) .
O3 Zn2 2.091(3) 11_544
O4 C8 1.276(6) .
O4 Zn1 1.969(3) 6_554
O4 Zn1' 2.399(5) 6_554
O5 C9 1.264(5) .
O5 Zn1 1.972(3) 7_554
O6 C9 1.245(5) .
O6 Zn2 2.106(3) 10_554
O7 C10 1.190(10) .
O8 Zn1' 1.870(5) 16_554
O8 Zn1 1.9459(17) 16_554
O1W Zn1' 1.822(9) 16_554
O1W H1W1 0.8400 .
O1W H1W2 0.8400 .
N1 C10 1.326(10) .
N1 C12 1.450(12) .
N1 C11 1.459(12) .
C1 C2 1.500(6) .
C2 C7 1.388(6) .
C2 C3 1.394(6) .
C3 C4 1.396(5) .
C3 H3 0.9300 .
C4 C5 1.381(6) .
C4 C8 1.491(5) .
C5 C6 1.391(6) .
C5 H5 0.9300 .
C6 C7 1.392(6) .
C6 C9 1.498(6) .
C7 H7 0.9300 .
C10 H10 0.9300 .
C11 H11A 0.9600 .
C11 H11B 0.9600 .
C11 H11C 0.9600 .
C12 H12A 0.9600 .
C12 H12B 0.9600 .
C12 H12C 0.9600 .

loop_
_geom_torsion_atom_site_label_1
_geom_torsion_atom_site_label_2
_geom_torsion_atom_site_label_3
_geom_torsion_atom_site_label_4
_geom_torsion
_geom_torsion_site_symmetry_1
_geom_torsion_site_symmetry_4
O1W Zn1' O2 C1 -134.3(6) . .
O8 Zn1' O2 C1 -18.9(7) . .
Zn1' Zn1' O2 C1 -81.6(5) 16_554 .
O4 Zn1' O2 C1 82.6(5) 6 .
O1W Zn1' O8 Zn1' 20.4(5) . 16_554
O2 Zn1' O8 Zn1' -93.3(4) . 16_554
O4 Zn1' O8 Zn1' 162.46(13) 6 16_554
O1W Zn1' O8 Zn1 174.5(5) . .
O2 Zn1' O8 Zn1 60.8(4) . .
Zn1' Zn1' O8 Zn1 154.10(16) 16_554 .
O4 Zn1' O8 Zn1 -43.44(13) 6 .
O1W Zn1' O8 Zn1 49.9(6) . 16_554
O2 Zn1' O8 Zn1 -63.9(5) . 16_554
Zn1' Zn1' O8 Zn1 29.47(15) 16_554 16_554
O4 Zn1' O8 Zn1 -168.1(2) 6 16_554
O1W Zn1' O8 Zn2 -90.8(5) . .
O2 Zn1' O8 Zn2 155.4(3) . .
Zn1' Zn1' O8 Zn2 -111.2(2) 16_554 .
O4 Zn1' O8 Zn2 51.2(2) 6 .
O8 Zn1' O1W Zn1' -20.7(5) . 16_554
O2 Zn1' O1W Zn1' 114.9(4) . 16_554
O4 Zn1' O1W Zn1' -130.5(3) 6 16_554
Zn1' O2 C1 O1 -23.8(8) . .
Zn1' O2 C1 C2 158.8(4) . .
Zn1 O1 C1 O2 1.6(7) . .
Zn1 O1 C1 C2 179.0(4) . .
O2 C1 C2 C7 -164.5(6) . .
O1 C1 C2 C7 18.0(8) . .
O2 C1 C2 C3 17.7(8) . .
O1 C1 C2 C3 -159.9(5) . .
C7 C2 C3 C4 -1.9(7) . .
C1 C2 C3 C4 175.9(4) . .
C2 C3 C4 C5 2.2(7) . .
C2 C3 C4 C8 -175.4(5) . .
C3 C4 C5 C6 -0.2(7) . .
C8 C4 C5 C6 177.3(5) . .
C4 C5 C6 C7 -2.1(8) . .
C4 C5 C6 C9 178.4(5) . .
C3 C2 C7 C6 -0.3(8) . .
C1 C2 C7 C6 -178.1(5) . .
C5 C6 C7 C2 2.3(8) . .
C9 C6 C7 C2 -178.1(5) . .
Zn2 O3 C8 O4 -39.4(7) 11_544 .
Zn2 O3 C8 C4 136.3(4) 11_544 .
Zn1 O4 C8 O3 12.3(8) 6_554 .
Zn1' O4 C8 O3 -37.0(6) 6_554 .
Zn1 O4 C8 C4 -163.5(3) 6_554 .
Zn1' O4 C8 C4 147.3(4) 6_554 .
C5 C4 C8 O3 158.8(5) . .
C3 C4 C8 O3 -23.7(7) . .
C5 C4 C8 O4 -25.0(7) . .
C3 C4 C8 O4 152.5(5) . .
Zn2 O6 C9 O5 -41.4(8) 10_554 .
Zn2 O6 C9 C6 141.2(4) 10_554 .
Zn1 O5 C9 O6 -4.3(7) 7_554 .
Zn1 O5 C9 C6 173.2(3) 7_554 .
C7 C6 C9 O6 -2.9(7) . .
C5 C6 C9 O6 176.7(5) . .
C7 C6 C9 O5 179.5(5) . .
C5 C6 C9 O5 -0.9(7) . .
Zn2 O7 C10 N1 179.8(15) . .
C12 N1 C10 O7 -179.9(5) . .
C11 N1 C10 O7 0.0(5) . .
